data_7235615
loop_
_publ_author_name
'Naveen, Naveen'
'Babu, Srinivasarao Arulananda'
'Kaur, Gurpreet'
'Aslam, Nayyar Ahmad'
'Karanam, Maheswararao'

_publ_section_title
;
 Glaser--Eglinton--Hay sp--sp coupling and macrocyclization: construction
 of a new class of polyether macrocycles having a 1,3-diyne unit
;
_journal_issue 36
_journal_name_full 'RSC Adv.'
_journal_page_first 18904
_journal_paper_doi 10.1039/C4RA02174F
_journal_volume 4
_journal_year 2014
_chemical_formula_sum 'C24 H24 O4'
_chemical_formula_weight 376.43
_space_group_crystal_system triclinic
_space_group_IT_number 2
_space_group_name_Hall '-P 1'
_space_group_name_H-M_alt 'P -1'
_atom_sites_solution_hydrogens geom
_audit_creation_date 2014-04-03T17:38:08-00:00
_audit_creation_method 'WinGX routine CIF_UPDATE'
_cell_angle_alpha 73.702(14)
_cell_angle_beta 87.212(14)
_cell_angle_gamma 83.25(2)
_cell_formula_units_Z 2
_cell_length_a 5.975(7)
_cell_length_b 10.756(13)
_cell_length_c 16.56(2)
_cell_measurement_temperature 298(2)
_cell_measurement_theta_max 23.95
_cell_measurement_theta_min 2.56
_cell_volume 1014(2)
_computing_structure_refinement 'SHELXL-2013 (Sheldrick, 2013)'
_diffrn_ambient_temperature 298(2)
_diffrn_measured_fraction_theta_full 0.966
_diffrn_measured_fraction_theta_max 0.991
_diffrn_radiation_type MoK\a
_diffrn_radiation_wavelength 0.71073
_diffrn_reflns_av_R_equivalents 0.1429
_diffrn_reflns_Laue_measured_fraction_full 0.966
_diffrn_reflns_Laue_measured_fraction_max 0.991
_diffrn_reflns_limit_h_max 7
_diffrn_reflns_limit_h_min -3
_diffrn_reflns_limit_k_max 12
_diffrn_reflns_limit_k_min -10
_diffrn_reflns_limit_l_max 19
_diffrn_reflns_limit_l_min -19
_diffrn_reflns_number 6191
_diffrn_reflns_point_group_measured_fraction_full 0.966
_diffrn_reflns_point_group_measured_fraction_max 0.991
_diffrn_reflns_theta_full 25.242
_diffrn_reflns_theta_max 25.025
_diffrn_reflns_theta_min 1.984
_exptl_absorpt_coefficient_mu 0.083
_exptl_absorpt_correction_T_max 0.7463
_exptl_absorpt_correction_T_min 0.5283
_exptl_absorpt_correction_type multi-scan
_exptl_absorpt_process_details
;
        SADABS-2008/1 (Bruker,2008) was used for absorption correction.
        wR2(int) was 0.1098 before and 0.0781 after correction.
        The Ratio of minimum to maximum transmission is 0.7079.
        The \l/2 correction factor is 0.0015.
;
_exptl_crystal_density_diffrn 1.232
_exptl_crystal_F_000 400
_exptl_crystal_size_max 0.3
_exptl_crystal_size_mid 0.2
_exptl_crystal_size_min 0.2
_refine_diff_density_max 0.371
_refine_diff_density_min -0.441
_refine_diff_density_rms 0.108
_refine_ls_extinction_method none
_refine_ls_goodness_of_fit_ref 1.005
_refine_ls_hydrogen_treatment constr
_refine_ls_matrix_type full
_refine_ls_number_parameters 284
_refine_ls_number_reflns 3543
_refine_ls_number_restraints 6
_refine_ls_restrained_S_all 1.006
_refine_ls_R_factor_all 0.3118
_refine_ls_R_factor_gt 0.0821
_refine_ls_shift/su_max 0
_refine_ls_shift/su_mean 0
_refine_ls_structure_factor_coef Fsqd
_refine_ls_weighting_details 'w=1/[\s^2^(Fo^2^)+(0.1646P)^2^] where P=(Fo^2^+2Fc^2^)/3'
_refine_ls_weighting_scheme calc
_refine_ls_wR_factor_gt 0.2199
_refine_ls_wR_factor_ref 0.2846
_reflns_number_gt 1834
_reflns_number_total 3543
_reflns_threshold_expression 'I > 2\s(I)'
_cod_data_source_file c4ra02174f2.cif
_cod_data_source_block 5k
_cod_database_code 7235615

loop_
_symmetry_equiv_pos_as_xyz
'x, y, z'
'-x, -y, -z'

loop_
_atom_site_label
_atom_site_type_symbol
_atom_site_fract_x
_atom_site_fract_y
_atom_site_fract_z
_atom_site_U_iso_or_equiv
_atom_site_adp_type
_atom_site_occupancy
_atom_site_calc_flag
_atom_site_disorder_assembly
_atom_site_disorder_group
O1A O 0.6665(19) 0.4366(8) 0.3619(6) 0.065(2) Uani 0.448(5) d A 1
O1B O 0.6007(16) 0.4871(7) 0.3481(5) 0.078(2) Uani 0.552(5) d A 2
O2 O 0.2388(5) 0.1354(2) 0.43454(14) 0.0759(8) Uani 1 d . .
O3 O 0.2285(5) -0.3002(2) 0.23982(12) 0.0755(9) Uani 1 d . .
O4 O 0.9475(5) 0.3067(2) 0.02079(13) 0.0848(10) Uani 1 d . .
C1 C 1.0048(8) 0.1833(4) 0.0782(2) 0.0814(12) Uani 1 d . .
H1A H 1.0217 0.1951 0.1334 0.098 Uiso 1 calc . .
H1B H 1.1498 0.1467 0.0613 0.098 Uiso 1 calc . .
C2 C 0.8427(9) 0.0905(4) 0.08457(19) 0.0790(12) Uani 1 d . .
C3 C 0.7075(8) 0.0150(4) 0.09526(19) 0.0754(11) Uani 1 d . .
C4 C 0.5608(8) -0.0759(4) 0.11242(19) 0.0763(12) Uani 1 d . .
C5 C 0.4356(8) -0.1574(4) 0.1318(2) 0.0801(12) Uani 1 d . .
C6 C 0.2954(9) -0.2625(4) 0.1542(2) 0.0917(14) Uani 1 d . .
H6A H 0.1613 -0.2368 0.1202 0.11 Uiso 1 calc . .
H6B H 0.3764 -0.3376 0.1403 0.11 Uiso 1 calc . .
C7 C 0.0445(8) -0.2230(4) 0.2635(3) 0.0918(15) Uani 1 d . .
H7A H -0.0506 -0.2798 0.3027 0.11 Uiso 1 calc . .
H7B H -0.0438 -0.179 0.2139 0.11 Uiso 1 calc . .
C8 C 0.1060(6) -0.1224(3) 0.30335(15) 0.0581(9) Uani 1 d . .
C9 C -0.0572(7) -0.0245(3) 0.30922(18) 0.0680(10) Uani 1 d . .
H9 H -0.1953 -0.0175 0.2838 0.082 Uiso 1 calc . .
C10 C -0.0202(7) 0.0636(3) 0.35213(18) 0.0687(11) Uani 1 d . .
H10 H -0.1326 0.1296 0.3555 0.082 Uiso 1 calc . .
C11 C 0.1814(6) 0.0540(3) 0.38972(15) 0.0573(9) Uani 1 d . .
C12 C 0.3492(6) -0.0428(4) 0.38377(18) 0.0704(11) Uani 1 d . .
H12 H 0.4876 -0.0493 0.4088 0.084 Uiso 1 calc . .
C13 C 0.3092(6) -0.1295(3) 0.34032(18) 0.0699(11) Uani 1 d . .
H13 H 0.4226 -0.1944 0.3359 0.084 Uiso 1 calc . .
C14A C 0.0654(8) 0.2307(3) 0.4485(2) 0.0762(12) Uani 0.448(5) d A 1
H14A H -0.0635 0.1917 0.4787 0.091 Uiso 0.448(5) calc A 1
H14B H 0.0169 0.2946 0.3966 0.091 Uiso 0.448(5) calc A 1
C14B C 0.0654(8) 0.2307(3) 0.4485(2) 0.0762(12) Uani 0.552(5) d A 2
H14C H -0.0467 0.1859 0.4865 0.091 Uiso 0.552(5) calc A 2
H14D H -0.0076 0.274 0.3954 0.091 Uiso 0.552(5) calc A 2
C15A C 0.2049(18) 0.2888(10) 0.5039(7) 0.067(3) Uani 0.448(5) d A 1
H15A H 0.1094 0.359 0.5184 0.081 Uiso 0.448(5) calc A 1
H15B H 0.2403 0.2216 0.5559 0.081 Uiso 0.448(5) calc A 1
C15B C 0.1389(17) 0.3321(8) 0.4838(5) 0.068(3) Uani 0.552(5) d A 2
H15C H 0.2235 0.2897 0.5345 0.081 Uiso 0.552(5) calc A 2
H15D H 0.0068 0.3826 0.4992 0.081 Uiso 0.552(5) calc A 2
C16A C 0.4218(15) 0.3406(7) 0.4662(4) 0.0666(16) Uani 0.448(5) d A 1
H16A H 0.5059 0.3565 0.5103 0.08 Uiso 0.448(5) calc A 1
H16B H 0.5114 0.274 0.4458 0.08 Uiso 0.448(5) calc A 1
C16B C 0.2842(14) 0.4236(8) 0.4222(6) 0.074(3) Uani 0.552(5) d A 2
H16C H 0.2286 0.4409 0.3656 0.089 Uiso 0.552(5) calc A 2
H16D H 0.2755 0.5058 0.4362 0.089 Uiso 0.552(5) calc A 2
C17A C 0.394(2) 0.4627(9) 0.3958(6) 0.070(3) Uani 0.448(5) d A 1
H17A H 0.364 0.5408 0.4146 0.084 Uiso 0.448(5) calc A 1
H17B H 0.2827 0.4613 0.3553 0.084 Uiso 0.448(5) calc A 1
C17B C 0.5237(12) 0.3641(6) 0.4257(3) 0.0666(16) Uani 0.552(5) d A 2
H17C H 0.5429 0.2816 0.4118 0.08 Uiso 0.552(5) calc A 2
H17D H 0.595 0.3558 0.4786 0.08 Uiso 0.552(5) calc A 2
C18 C 0.6440(8) 0.4333(3) 0.27907(19) 0.0732(11) Uani 1 d . .
C19 C 0.8082(8) 0.4925(4) 0.2238(2) 0.0830(12) Uani 1 d . .
H19 H 0.8994 0.546 0.2393 0.1 Uiso 1 calc . .
C20 C 0.8327(8) 0.4705(4) 0.1465(2) 0.0851(13) Uani 1 d . .
H20 H 0.9408 0.5108 0.1091 0.102 Uiso 1 calc . .
C21 C 0.7024(7) 0.3903(3) 0.12217(17) 0.0653(10) Uani 1 d . .
C22 C 0.5460(7) 0.3307(3) 0.17847(17) 0.0698(11) Uani 1 d . .
H22 H 0.4574 0.2754 0.1635 0.084 Uiso 1 calc . .
C23 C 0.5173(7) 0.3514(3) 0.25766(18) 0.0739(11) Uani 1 d . .
H23 H 0.4119 0.3094 0.2956 0.089 Uiso 1 calc . .
C24 C 0.7312(7) 0.3677(4) 0.03627(18) 0.0822(13) Uani 1 d . .
H24A H 0.6176 0.314 0.0298 0.099 Uiso 1 calc . .
H24B H 0.7047 0.4509 -0.0059 0.099 Uiso 1 calc . .

loop_
_atom_site_aniso_label
_atom_site_aniso_U_11
_atom_site_aniso_U_22
_atom_site_aniso_U_33
_atom_site_aniso_U_23
_atom_site_aniso_U_13
_atom_site_aniso_U_12
O1A 0.080(6) 0.056(5) 0.068(4) -0.026(4) -0.008(3) -0.023(4)
O1B 0.107(7) 0.079(5) 0.063(3) -0.031(4) 0.007(3) -0.043(4)
O2 0.072(2) 0.0937(17) 0.0837(14) -0.0543(13) 0.0113(11) -0.0272(14)
O3 0.097(2) 0.0667(14) 0.0657(12) -0.0221(10) -0.0014(11) -0.0109(14)
O4 0.098(2) 0.0818(16) 0.0701(13) -0.0151(12) 0.0351(13) -0.0223(15)
C1 0.073(3) 0.083(2) 0.087(2) -0.0181(18) 0.0090(18) -0.021(2)
C2 0.089(4) 0.081(3) 0.0655(19) -0.0136(16) -0.0015(17) -0.019(3)
C3 0.084(4) 0.082(3) 0.0588(17) -0.0107(15) -0.0055(16) -0.026(3)
C4 0.087(4) 0.086(3) 0.0572(17) -0.0151(17) -0.0084(16) -0.024(3)
C5 0.095(4) 0.092(3) 0.0603(18) -0.0229(18) -0.0060(17) -0.032(3)
C6 0.117(4) 0.108(3) 0.069(2) -0.046(2) 0.006(2) -0.039(3)
C7 0.093(4) 0.107(3) 0.100(3) -0.063(2) 0.004(2) -0.028(3)
C8 0.063(3) 0.0673(19) 0.0511(14) -0.0215(12) 0.0033(12) -0.0230(17)
C9 0.065(3) 0.075(2) 0.0702(17) -0.0258(15) -0.0134(14) -0.0116(19)
C10 0.072(3) 0.0614(19) 0.0744(18) -0.0228(15) -0.0092(16) -0.0014(19)
C11 0.062(3) 0.0667(18) 0.0508(13) -0.0237(12) 0.0095(12) -0.0222(17)
C12 0.055(2) 0.101(3) 0.0704(17) -0.0450(17) 0.0003(14) -0.016(2)
C13 0.064(3) 0.086(2) 0.0707(17) -0.0397(16) 0.0008(15) -0.006(2)
C14A 0.093(3) 0.068(2) 0.0739(18) -0.0294(16) 0.0194(17) -0.019(2)
C14B 0.093(3) 0.068(2) 0.0739(18) -0.0294(16) 0.0194(17) -0.019(2)
C15A 0.083(8) 0.062(6) 0.063(5) -0.029(4) 0.003(4) -0.003(5)
C15B 0.085(7) 0.065(5) 0.059(4) -0.030(4) 0.019(4) -0.009(4)
C16A 0.089(5) 0.068(3) 0.050(3) -0.027(3) -0.009(2) -0.010(3)
C16B 0.090(8) 0.061(5) 0.087(6) -0.043(4) -0.002(4) -0.010(4)
C17A 0.091(10) 0.061(5) 0.070(6) -0.035(4) 0.001(5) -0.015(5)
C17B 0.089(5) 0.068(3) 0.050(3) -0.027(3) -0.009(2) -0.010(3)
C18 0.094(3) 0.073(2) 0.0618(17) -0.0239(15) 0.0139(17) -0.042(2)
C19 0.095(4) 0.077(2) 0.088(2) -0.0271(18) 0.018(2) -0.054(2)
C20 0.096(4) 0.081(2) 0.077(2) -0.0141(18) 0.031(2) -0.040(2)
C21 0.078(3) 0.0653(19) 0.0513(15) -0.0102(13) 0.0127(14) -0.0224(19)
C22 0.075(3) 0.086(2) 0.0557(16) -0.0245(15) 0.0119(14) -0.033(2)
C23 0.091(3) 0.090(2) 0.0549(16) -0.0284(15) 0.0179(15) -0.055(2)
C24 0.097(3) 0.090(2) 0.0507(15) -0.0097(15) 0.0141(16) -0.005(2)

loop_
_atom_type_symbol
_atom_type_description
_atom_type_scat_dispersion_real
_atom_type_scat_dispersion_imag
_atom_type_scat_source
C C 0.0033 0.0016 'International Tables Vol C Tables 4.2.6.8 and 6.1.1.4'
H H 0 0 'International Tables Vol C Tables 4.2.6.8 and 6.1.1.4'
O O 0.0106 0.006 'International Tables Vol C Tables 4.2.6.8 and 6.1.1.4'

loop_
_geom_angle_atom_site_label_1
_geom_angle_atom_site_label_2
_geom_angle_atom_site_label_3
_geom_angle
C18 O1A C17A 103.7(7)
C18 O1B C17B 104.1(5)
C11 O2 C14A 116.8(3)
C7 O3 C6 116.1(3)
C1 O4 C24 114.0(3)
O4 C1 C2 114.7(4)
O4 C1 H1A 108.6
C2 C1 H1A 108.6
O4 C1 H1B 108.6
C2 C1 H1B 108.6
H1A C1 H1B 107.6
C3 C2 C1 175.6(3)
C2 C3 C4 176.0(4)
C5 C4 C3 176.5(3)
C4 C5 C6 176.2(4)
O3 C6 C5 114.9(3)
O3 C6 H6A 108.5
C5 C6 H6A 108.5
O3 C6 H6B 108.5
C5 C6 H6B 108.5
H6A C6 H6B 107.5
O3 C7 C8 115.0(4)
O3 C7 H7A 108.5
C8 C7 H7A 108.5
O3 C7 H7B 108.5
C8 C7 H7B 108.5
H7A C7 H7B 107.5
C9 C8 C13 118.3(3)
C9 C8 C7 117.8(3)
C13 C8 C7 123.6(3)
C8 C9 C10 121.0(3)
C8 C9 H9 119.5
C10 C9 H9 119.5
C11 C10 C9 120.0(3)
C11 C10 H10 120
C9 C10 H10 120
C10 C11 O2 125.5(3)
C10 C11 C12 120.0(3)
O2 C11 C12 114.4(3)
C13 C12 C11 119.2(3)
C13 C12 H12 120.4
C11 C12 H12 120.4
C8 C13 C12 121.5(3)
C8 C13 H13 119.2
C12 C13 H13 119.2
O2 C14A C15A 97.2(5)
O2 C14A H14A 112.3
C15A C14A H14A 112.3
O2 C14A H14B 112.3
C15A C14A H14B 112.3
H14A C14A H14B 109.9
C16A C15A C14A 117.0(8)
C16A C15A H15A 108
C14A C15A H15A 108
C16A C15A H15B 108
C14A C15A H15B 108
H15A C15A H15B 107.3
C16B C15B H15C 109.1
C16B C15B H15D 109.1
H15C C15B H15D 107.8
C17A C16A C15A 115.0(9)
C17A C16A H16A 108.5
C15A C16A H16A 108.5
C17A C16A H16B 108.5
C15A C16A H16B 108.5
H16A C16A H16B 107.5
C17B C16B C15B 110.2(7)
C17B C16B H16C 109.6
C15B C16B H16C 109.6
C17B C16B H16D 109.6
C15B C16B H16D 109.6
H16C C16B H16D 108.1
C16A C17A O1A 91.5(7)
C16A C17A H17A 113.4
O1A C17A H17A 113.4
C16A C17A H17B 113.4
O1A C17A H17B 113.4
H17A C17A H17B 110.7
C16B C17B O1B 92.1(5)
C16B C17B H17C 113.3
O1B C17B H17C 113.3
C16B C17B H17D 113.3
O1B C17B H17D 113.3
H17C C17B H17D 110.6
C23 C18 C19 120.5(3)
C23 C18 O1A 123.1(6)
C19 C18 O1A 114.1(6)
C23 C18 O1B 125.7(5)
C19 C18 O1B 112.7(5)
C20 C19 C18 118.8(4)
C20 C19 H19 120.6
C18 C19 H19 120.6
C19 C20 C21 122.0(4)
C19 C20 H20 119
C21 C20 H20 119
C22 C21 C20 118.1(3)
C22 C21 C24 120.7(4)
C20 C21 C24 121.2(4)
C21 C22 C23 121.1(4)
C21 C22 H22 119.4
C23 C22 H22 119.4
C18 C23 C22 119.4(4)
C18 C23 H23 120.3
C22 C23 H23 120.3
O4 C24 C21 114.3(3)
O4 C24 H24A 108.7
C21 C24 H24A 108.7
O4 C24 H24B 108.7
C21 C24 H24B 108.7
H24A C24 H24B 107.6

loop_
_geom_bond_atom_site_label_1
_geom_bond_atom_site_label_2
_geom_bond_distance
O1A C18 1.395(10)
O1A C17A 1.716(16)
O1B C18 1.420(8)
O1B C17B 1.657(11)
O2 C11 1.376(4)
O2 C14A 1.427(4)
O3 C7 1.406(4)
O3 C6 1.412(5)
O4 C1 1.414(4)
O4 C24 1.424(5)
C1 C2 1.450(7)
C1 H1A 0.97
C1 H1B 0.97
C2 C3 1.184(6)
C3 C4 1.352(7)
C4 C5 1.185(6)
C5 C6 1.441(7)
C6 H6A 0.97
C6 H6B 0.97
C7 C8 1.504(5)
C7 H7A 0.97
C7 H7B 0.97
C8 C9 1.370(4)
C8 C13 1.371(5)
C9 C10 1.376(5)
C9 H9 0.93
C10 C11 1.362(5)
C10 H10 0.93
C11 C12 1.379(4)
C12 C13 1.375(5)
C12 H12 0.93
C13 H13 0.93
C14A C15A 1.564(12)
C14A H14A 0.97
C14A H14B 0.97
C15A C16A 1.509(12)
C15A H15A 0.97
C15A H15B 0.97
C15B C16B 1.522(10)
C15B H15C 0.97
C15B H15D 0.97
C16A C17A 1.489(11)
C16A H16A 0.97
C16A H16B 0.97
C16B C17B 1.494(10)
C16B H16C 0.97
C16B H16D 0.97
C17A H17A 0.97
C17A H17B 0.97
C17B H17C 0.97
C17B H17D 0.97
C18 C23 1.354(6)
C18 C19 1.392(6)
C19 C20 1.363(5)
C19 H19 0.93
C20 C21 1.377(6)
C20 H20 0.93
C21 C22 1.369(5)
C21 C24 1.508(4)
C22 C23 1.390(4)
C22 H22 0.93
C23 H23 0.93
C24 H24A 0.97
C24 H24B 0.97
